data_1503723
loop_
_publ_author_name
'Martins, Andrew'
'Lemouzy, S\'ebastien'
'Lautens, Mark'

_publ_section_title
;
 Bifunctional reactivity of Cu(I): sequential ring opening/N-arylation.
;
_journal_issue 1
_journal_name_full 'Organic letters'
_journal_page_first 181
_journal_page_last 183
_journal_paper_doi 10.1021/ol802357e
_journal_volume 11
_journal_year 2009
_chemical_formula_moiety 'C17 H19 N3 O6'
_chemical_formula_sum 'C17 H19 N3 O6'
_chemical_formula_weight 361.35
_chemical_name_systematic
; 
 ? 
;
_space_group_IT_number 14
_symmetry_cell_setting monoclinic
_symmetry_space_group_name_Hall '-P 2ybc'
_symmetry_space_group_name_H-M 'P 1 21/c 1'
_atom_sites_solution_hydrogens geom
_atom_sites_solution_primary direct
_atom_sites_solution_secondary difmap
_audit_creation_method SHELXL-97
_cell_angle_alpha 90.00
_cell_angle_beta 98.768(3)
_cell_angle_gamma 90.00
_cell_formula_units_Z 4
_cell_length_a 5.8184(2)
_cell_length_b 20.7156(10)
_cell_length_c 14.5591(6)
_cell_measurement_reflns_used 13316
_cell_measurement_temperature 150(1)
_cell_measurement_theta_max 27.5
_cell_measurement_theta_min 2.8
_cell_volume 1734.32(13)
_computing_cell_refinement 'Denzo-SMN (Otwinowski & Minor, 1997)'
_computing_data_collection 'Collect (Nonius B.V., 1997-2002)'
_computing_data_reduction Denzo-SMN
_computing_molecular_graphics 'PLATON (Spek, 2003)'
_computing_publication_material 'SHELXTL V6.1'
_computing_structure_refinement 'SHELXTL V6.1 (Sheldrick, 2008)'
_computing_structure_solution 'SIR-92 (Altomare et al., 1994)'
_diffrn_ambient_temperature 150(2)
_diffrn_detector_area_resol_mean 9
_diffrn_measured_fraction_theta_full 0.991
_diffrn_measured_fraction_theta_max 0.991
_diffrn_measurement_device_type 'Nonius KappaCCD'
_diffrn_measurement_method '\f scans and \w scans with \k offsets'
_diffrn_radiation_monochromator graphite
_diffrn_radiation_source 'fine-focus sealed tube'
_diffrn_radiation_type MoK\a
_diffrn_radiation_wavelength 0.71073
_diffrn_reflns_av_R_equivalents 0.0543
_diffrn_reflns_av_sigmaI/netI 0.0625
_diffrn_reflns_limit_h_max 7
_diffrn_reflns_limit_h_min -7
_diffrn_reflns_limit_k_max 26
_diffrn_reflns_limit_k_min -26
_diffrn_reflns_limit_l_max 18
_diffrn_reflns_limit_l_min -14
_diffrn_reflns_number 13316
_diffrn_reflns_theta_full 27.50
_diffrn_reflns_theta_max 27.50
_diffrn_reflns_theta_min 2.83
_diffrn_standards_number 0
_exptl_absorpt_coefficient_mu 0.106
_exptl_absorpt_correction_T_max 0.994
_exptl_absorpt_correction_T_min 0.834
_exptl_absorpt_correction_type multi-scan
_exptl_absorpt_process_details
;
multi-scan from symmetry-related measurements 
 Sortav (Blessing 1995)
;
_exptl_crystal_colour colourless
_exptl_crystal_density_diffrn 1.384
_exptl_crystal_density_method 'not measured'
_exptl_crystal_description plate
_exptl_crystal_F_000 760
_exptl_crystal_size_max 0.28
_exptl_crystal_size_mid 0.26
_exptl_crystal_size_min 0.07
_refine_diff_density_max 0.197
_refine_diff_density_min -0.272
_refine_diff_density_rms 0.055
_refine_ls_extinction_method none
_refine_ls_goodness_of_fit_ref 1.011
_refine_ls_hydrogen_treatment constr
_refine_ls_matrix_type full
_refine_ls_number_parameters 238
_refine_ls_number_reflns 3958
_refine_ls_number_restraints 0
_refine_ls_restrained_S_all 1.011
_refine_ls_R_factor_all 0.1010
_refine_ls_R_factor_gt 0.0498
_refine_ls_shift/su_max 0.001
_refine_ls_shift/su_mean 0.000
_refine_ls_structure_factor_coef Fsqd
_refine_ls_weighting_details 'calc w=1/[\s^2^(Fo^2^)+(0.0748P)^2^] where P=(Fo^2^+2Fc^2^)/3'
_refine_ls_weighting_scheme calc
_refine_ls_wR_factor_gt 0.1145
_refine_ls_wR_factor_ref 0.1386
_reflns_number_gt 2395
_reflns_number_total 3958
_reflns_threshold_expression I>2\s(I)
_cod_data_source_file ol802357e_si_003.cif
_cod_data_source_block k08224
_cod_depositor_comments
;
The following automatic conversions were performed:

'_symmetry_cell_setting' value 'Monoclinic' changed to 'monoclinic'
according to /home/saulius/struct/CIF-dictionaries/cif_core.dic
dictionary named 'cif_core.dic' version 2.4.2 from 2011-04-26.

Automatic conversion script
Id: cif_fix_values 1715 2011-07-08 13:25:40Z adriana 
;
_cod_original_sg_symbol_H-M 'P 21/c'
_cod_database_code 1503723

loop_
_symmetry_equiv_pos_as_xyz
'x, y, z'
'-x, y+1/2, -z+1/2'
'-x, -y, -z'
'x, -y-1/2, z-1/2'

loop_
_atom_site_label
_atom_site_type_symbol
_atom_site_fract_x
_atom_site_fract_y
_atom_site_fract_z
_atom_site_U_iso_or_equiv
_atom_site_adp_type
_atom_site_occupancy
_atom_site_symmetry_multiplicity
_atom_site_calc_flag
_atom_site_refinement_flags
O1 O 0.6877(2) 0.25182(6) 0.78239(9) 0.0357(3) Uani 1 1 d .
O2 O 0.7369(2) 0.26611(6) 0.63288(9) 0.0380(4) Uani 1 1 d .
O3 O -0.1627(3) 0.00898(7) 0.33221(11) 0.0546(4) Uani 1 1 d .
O4 O 0.1701(3) -0.03163(7) 0.39098(10) 0.0482(4) Uani 1 1 d .
O5 O 0.2638(2) 0.34233(6) 0.63158(9) 0.0297(3) Uani 1 1 d .
O6 O 0.0756(2) 0.31510(6) 0.48777(9) 0.0343(3) Uani 1 1 d .
N1 N 0.3923(2) 0.22872(7) 0.67335(10) 0.0264(4) Uani 1 1 d .
N2 N 0.2585(2) 0.23952(7) 0.58747(10) 0.0265(4) Uani 1 1 d .
N3 N 0.0285(3) 0.01307(8) 0.38132(12) 0.0392(4) Uani 1 1 d .
C1 C 0.6168(3) 0.25088(9) 0.68980(13) 0.0290(4) Uani 1 1 d .
C2 C 0.5061(3) 0.22337(10) 0.82953(13) 0.0347(5) Uani 1 1 d .
H2A H 0.4834 0.2486 0.8860 0.042 Uiso 1 1 calc R
C3 C 0.5525(3) 0.15381(10) 0.85179(14) 0.0412(5) Uani 1 1 d .
H3A H 0.6916 0.1380 0.8873 0.049 Uiso 1 1 calc R
C4 C 0.3765(3) 0.11721(10) 0.81613(14) 0.0383(5) Uani 1 1 d .
H4A H 0.3758 0.0715 0.8217 0.046 Uiso 1 1 calc R
C5 C 0.1776(3) 0.15526(9) 0.76578(13) 0.0334(5) Uani 1 1 d .
H5A H 0.0465 0.1571 0.8018 0.040 Uiso 1 1 calc R
H5B H 0.1220 0.1366 0.7038 0.040 Uiso 1 1 calc R
C6 C 0.2849(3) 0.22219(9) 0.75754(12) 0.0289(4) Uani 1 1 d .
H6A H 0.1754 0.2582 0.7657 0.035 Uiso 1 1 calc R
C7 C 0.2015(3) 0.18461(9) 0.53064(12) 0.0268(4) Uani 1 1 d .
C8 C 0.3608(3) 0.13464(10) 0.53449(14) 0.0382(5) Uani 1 1 d .
H8A H 0.5092 0.1389 0.5715 0.046 Uiso 1 1 calc R
C9 C 0.3051(3) 0.07896(10) 0.48508(15) 0.0406(5) Uani 1 1 d .
H9A H 0.4136 0.0445 0.4882 0.049 Uiso 1 1 calc R
C10 C 0.0909(3) 0.07355(9) 0.43102(13) 0.0311(5) Uani 1 1 d .
C11 C -0.0684(3) 0.12328(9) 0.42370(14) 0.0348(5) Uani 1 1 d .
H11A H -0.2143 0.1192 0.3847 0.042 Uiso 1 1 calc R
C12 C -0.0123(3) 0.17919(10) 0.47417(14) 0.0351(5) Uani 1 1 d .
H12A H -0.1201 0.2139 0.4701 0.042 Uiso 1 1 calc R
C13 C 0.1862(3) 0.30217(9) 0.56205(13) 0.0266(4) Uani 1 1 d .
C14 C 0.1958(3) 0.41126(9) 0.62697(13) 0.0295(4) Uani 1 1 d .
C15 C 0.3355(3) 0.43711(10) 0.71545(14) 0.0377(5) Uani 1 1 d .
H15A H 0.5018 0.4331 0.7120 0.056 Uiso 1 1 calc R
H15B H 0.2986 0.4123 0.7686 0.056 Uiso 1 1 calc R
H15C H 0.2966 0.4826 0.7230 0.056 Uiso 1 1 calc R
C16 C 0.2686(3) 0.44379(10) 0.54282(14) 0.0378(5) Uani 1 1 d .
H16A H 0.4308 0.4329 0.5391 0.057 Uiso 1 1 calc R
H16B H 0.2534 0.4907 0.5485 0.057 Uiso 1 1 calc R
H16C H 0.1688 0.4289 0.4865 0.057 Uiso 1 1 calc R
C17 C -0.0625(3) 0.41593(10) 0.62927(15) 0.0372(5) Uani 1 1 d .
H17A H -0.1003 0.3928 0.6838 0.056 Uiso 1 1 calc R
H17B H -0.1478 0.3966 0.5727 0.056 Uiso 1 1 calc R
H17C H -0.1069 0.4614 0.6328 0.056 Uiso 1 1 calc R

loop_
_atom_site_aniso_label
_atom_site_aniso_U_11
_atom_site_aniso_U_22
_atom_site_aniso_U_33
_atom_site_aniso_U_23
_atom_site_aniso_U_13
_atom_site_aniso_U_12
O1 0.0296(7) 0.0417(9) 0.0340(8) -0.0003(6) -0.0006(6) -0.0080(6)
O2 0.0308(7) 0.0396(8) 0.0454(8) 0.0071(7) 0.0111(7) -0.0014(6)
O3 0.0621(10) 0.0430(10) 0.0509(10) -0.0044(8) -0.0165(8) -0.0082(7)
O4 0.0611(10) 0.0299(8) 0.0532(10) -0.0012(7) 0.0077(8) 0.0050(7)
O5 0.0311(7) 0.0272(7) 0.0300(7) 0.0002(6) 0.0019(5) 0.0051(5)
O6 0.0379(8) 0.0333(8) 0.0301(8) 0.0053(6) 0.0004(6) 0.0026(6)
N1 0.0230(8) 0.0308(9) 0.0244(8) 0.0023(7) 0.0000(6) -0.0006(6)
N2 0.0271(8) 0.0262(9) 0.0248(8) 0.0025(7) -0.0004(6) 0.0034(6)
N3 0.0532(11) 0.0302(10) 0.0338(10) 0.0020(8) 0.0051(9) -0.0042(8)
C1 0.0261(10) 0.0247(10) 0.0355(11) -0.0002(8) 0.0025(8) 0.0002(7)
C2 0.0314(10) 0.0447(13) 0.0275(10) -0.0044(9) 0.0035(8) -0.0055(9)
C3 0.0354(11) 0.0530(15) 0.0346(12) 0.0171(10) 0.0036(9) 0.0065(10)
C4 0.0405(12) 0.0375(12) 0.0394(12) 0.0110(9) 0.0136(10) 0.0023(9)
C5 0.0315(10) 0.0393(12) 0.0296(11) 0.0027(9) 0.0056(8) -0.0045(8)
C6 0.0270(9) 0.0326(11) 0.0273(10) -0.0005(8) 0.0050(8) 0.0005(7)
C7 0.0267(10) 0.0287(11) 0.0254(10) 0.0014(8) 0.0056(8) -0.0010(7)
C8 0.0293(10) 0.0366(12) 0.0457(13) -0.0055(10) -0.0042(9) 0.0051(8)
C9 0.0407(12) 0.0315(12) 0.0470(13) -0.0028(10) -0.0022(10) 0.0096(9)
C10 0.0399(11) 0.0274(11) 0.0261(11) -0.0008(8) 0.0054(8) -0.0029(8)
C11 0.0342(11) 0.0360(12) 0.0317(11) -0.0001(9) -0.0031(8) -0.0016(8)
C12 0.0331(11) 0.0339(12) 0.0368(12) -0.0017(9) 0.0009(9) 0.0062(8)
C13 0.0250(9) 0.0295(11) 0.0262(11) 0.0015(9) 0.0068(8) 0.0022(7)
C14 0.0298(10) 0.0231(10) 0.0368(11) 0.0002(8) 0.0089(8) 0.0043(7)
C15 0.0365(11) 0.0356(12) 0.0420(12) -0.0072(10) 0.0096(9) -0.0024(8)
C16 0.0382(11) 0.0335(12) 0.0434(13) 0.0048(10) 0.0117(9) 0.0015(8)
C17 0.0286(11) 0.0358(12) 0.0483(13) 0.0000(10) 0.0097(9) 0.0036(8)

loop_
_atom_type_symbol
_atom_type_description
_atom_type_scat_dispersion_real
_atom_type_scat_dispersion_imag
_atom_type_scat_source
C C 0.0033 0.0016 'International Tables Vol C Tables 4.2.6.8 and 6.1.1.4'
H H 0.0000 0.0000 'International Tables Vol C Tables 4.2.6.8 and 6.1.1.4'
N N 0.0061 0.0033 'International Tables Vol C Tables 4.2.6.8 and 6.1.1.4'
O O 0.0106 0.0060 'International Tables Vol C Tables 4.2.6.8 and 6.1.1.4'

loop_
_geom_angle_atom_site_label_1
_geom_angle_atom_site_label_2
_geom_angle_atom_site_label_3
_geom_angle
C1 O1 C2 109.21(13)
C13 O5 C14 120.63(14)
C1 N1 N2 119.51(14)
C1 N1 C6 113.67(15)
N2 N1 C6 121.15(13)
N1 N2 C13 119.60(15)
N1 N2 C7 116.53(14)
C13 N2 C7 123.87(15)
O3 N3 O4 122.95(17)
O3 N3 C10 118.70(17)
O4 N3 C10 118.35(17)
O2 C1 O1 124.26(16)
O2 C1 N1 127.20(18)
O1 C1 N1 108.53(15)
O1 C2 C3 111.70(15)
O1 C2 C6 106.03(14)
C3 C2 C6 103.80(16)
C4 C3 C2 111.51(18)
C3 C4 C5 112.76(19)
C4 C5 C6 102.75(15)
N1 C6 C2 98.64(13)
N1 C6 C5 112.33(15)
C2 C6 C5 105.72(15)
C8 C7 C12 119.84(18)
C8 C7 N2 118.75(16)
C12 C7 N2 121.38(16)
C9 C8 C7 120.27(18)
C8 C9 C10 119.36(18)
C9 C10 C11 121.59(18)
C9 C10 N3 119.21(17)
C11 C10 N3 119.19(17)
C10 C11 C12 118.85(18)
C11 C12 C7 120.03(18)
O6 C13 O5 128.08(17)
O6 C13 N2 122.96(17)
O5 C13 N2 108.95(15)
O5 C14 C17 108.70(14)
O5 C14 C15 101.39(14)
C17 C14 C15 111.45(16)
O5 C14 C16 111.09(14)
C17 C14 C16 113.04(16)
C15 C14 C16 110.56(16)

loop_
_geom_bond_atom_site_label_1
_geom_bond_atom_site_label_2
_geom_bond_distance
O1 C1 1.348(2)
O1 C2 1.469(2)
O2 C1 1.204(2)
O3 N3 1.230(2)
O4 N3 1.233(2)
O5 C13 1.335(2)
O5 C14 1.481(2)
O6 C13 1.201(2)
N1 C1 1.371(2)
N1 N2 1.3864(19)
N1 C6 1.464(2)
N2 C13 1.397(2)
N2 C7 1.416(2)
N3 C10 1.465(2)
C2 C3 1.493(3)
C2 C6 1.531(3)
C3 C4 1.315(3)
C4 C5 1.497(3)
C5 C6 1.533(3)
C7 C8 1.385(3)
C7 C12 1.387(3)
C8 C9 1.372(3)
C9 C10 1.373(3)
C10 C11 1.379(3)
C11 C12 1.384(3)
C14 C17 1.511(2)
C14 C15 1.512(3)
C14 C16 1.514(3)
